data_1100595
loop_
_publ_author_name
'Elschenbroich, Christoph'
'Schiemann, Olav'
'Burghaus, Olaf'
'Harms, Klaus'
'Pebler, J\"urgen'

_publ_section_title
;
 [5-5]Bitrovacene,
 (\m-\h^5^:\h^5^-Fulvalenediyl)bis[(\h^7^-cycloheptatrienyl)vanadium]:
 Synthesis, Structure, and Intermetallic Communication
;
_journal_coden_ASTM ORGND7
_journal_issue 17
_journal_name_full Organometallics
_journal_page_first 3273
_journal_page_last 3277
_journal_paper_doi 10.1021/om9902232
_journal_volume 18
_journal_year 1999
_chemical_formula_sum 'C24 H22 V2'
_space_group_IT_number 14
_symmetry_cell_setting monoclinic
_symmetry_space_group_name_Hall '-P 2yn'
_symmetry_space_group_name_H-M 'P 1 21/n 1'
_cell_angle_alpha 90
_cell_angle_beta 102.25(3)
_cell_angle_gamma 90
_cell_formula_units_Z 2
_cell_length_a 10.447(2)
_cell_length_b 8.0890(12)
_cell_length_c 10.911(2)
_cod_original_sg_symbol_H-M 'P 21/n'
_cod_database_code 1100595

loop_
_symmetry_equiv_pos_site_id
_symmetry_equiv_pos_as_xyz
1 x,y,z
2 1/2-x,1/2+y,1/2-z
3 -x,-y,-z
4 -1/2+x,-1/2-y,-1/2+z

loop_
_atom_site_label
_atom_site_type_symbol
_atom_site_fract_x
_atom_site_fract_y
_atom_site_fract_z
V1 V 0.78764(4) 0.19550(6) 0.01215(4)
C1 C 0.9351(2) 0.0149(3) -0.0399(2)
C2 C 0.8183(3) -0.0701(4) -0.0348(3)
C3 C 0.7167(3) -0.0030(4) -0.1284(3)
C4 C 0.7688(3) 0.1233(4) -0.1891(3)
C5 C 0.9025(3) 0.1344(4) -0.1363(3)
C6 C 0.8951(3) 0.4031(4) 0.1094(3)
C7 C 0.8960(3) 0.2754(4) 0.1951(2)
C8 C 0.7920(3) 0.1782(5) 0.2122(3)
C9 C 0.6610(3) 0.1825(5) 0.1468(3)
C10 C 0.6020(3) 0.2857(5) 0.0485(3)
C11 C 0.6602(3) 0.4106(4) -0.0087(3)
C12 C 0.7899(4) 0.4626(4) 0.0186(3)
H1 H 0.809(3) -0.143(4) 0.022(3)
H2 H 0.641(3) -0.029(4) -0.139(3)
H3 H 0.724(3) 0.191(4) -0.252(3)
H4 H 0.958(3) 0.1984(4) -0.157(3)
H5 H 0.975(3) 0.440(4) 0.103(3)
H6 H 0.978(3) 0.240(3) 0.237(3)
H7 H 0.813(3) 0.093(4) 0.251(3)
H8 H 0.617(3) 0.101(4) 0.158(3)
H9 H 0.524(3) 0.260(4) 0.014(3)
H10 H 0.610(3) 0.456(4) -0.077(3)
H11 H 0.810(3) 0.528(4) -0.030(3)
C1B* C 1.0649(2) -0.0149(3) 0.0399(2)
V1B* V 1.21236(4) -0.19550(6) -0.01215(4)
C2B* C 1.1817(3) 0.0701(4) 0.0348(3)
C5B* C 1.0975(3) -0.1344(4) 0.1363(3)
C3B* C 1.2833(3) 0.0030(4) 0.1284(3)
H1B* H 1.191(3) 0.143(4) -0.022(3)
C4B* C 1.2312(3) -0.1233(4) 0.1891(3)
C6B* C 1.1049(3) -0.4031(4) -0.1094(3)
C7B* C 1.1040(3) -0.2754(4) -0.1951(2)
C8B* C 1.2080(3) -0.1782(5) -0.2122(3)
H6B* H 1.022(3) -0.240(3) -0.237(3)
C9B* C 1.3390(3) -0.1825(5) -0.1468(3)
C10B* C 1.3980(3) -0.2857(5) -0.0485(3)
H8B* H 1.383(3) -0.101(4) -0.158(3)
C11B* C 1.3398(3) -0.4106(4) 0.0087(3)
C12B* C 1.2101(4) -0.4626(4) -0.0186(3)
H5B* H 1.025(3) -0.440(4) -0.103(3)
H10B* H 1.390(3) -0.456(4) 0.077(3)
H11B* H 1.190(3) -0.528(4) 0.030(3)
H9B* H 1.476(3) -0.260(4) -0.014(3)
H7B* H 1.187(3) -0.093(4) -0.251(3)
H4B* H 1.042(3) -0.1984(4) 0.157(3)
H3B* H 1.276(3) -0.191(4) 0.252(3)
H2B* H 1.359(3) 0.029(4) 0.139(3)

loop_
_atom_type_symbol
_atom_type_radius_bond
C 0.68
H 0.23
V 1.33
